data_4081278
loop_
_publ_author_name
'Wooles, Ashley J.'
'Lewis, William'
'Blake, Alexander J.'
'Liddle, Stephen T.'

_publ_section_title
;
 \b-Diketiminate Derivatives of Alkali Metals and Uranium
;
_journal_issue 18
_journal_name_full Organometallics
_journal_page_first 5058
_journal_paper_doi 10.1021/om400435b
_journal_volume 32
_journal_year 2013
_chemical_formula_moiety 'C64 H88 I2 N4 U2, 2(C7 H8)'
_chemical_formula_sum 'C78 H104 I2 N4 U2'
_chemical_formula_weight 1827.51
_chemical_name_systematic
; 
 ? 
;
_space_group_IT_number 15
_symmetry_cell_setting monoclinic
_symmetry_space_group_name_Hall '-C 2yc'
_symmetry_space_group_name_H-M 'C 1 2/c 1'
_atom_sites_solution_hydrogens 'geom, Me from difmap'
_atom_sites_solution_primary direct
_atom_sites_solution_secondary difmap
_audit_creation_method
;
CrysAlisPro, Oxford Diffraction Ltd.,
Version 1.171.33.52 (release 06-11-2009 CrysAlis171 .NET)
(compiled Nov  6 2009,16:24:50)
;
_cell_angle_alpha 90.00
_cell_angle_beta 124.089(7)
_cell_angle_gamma 90.00
_cell_formula_units_Z 4
_cell_length_a 32.2666(16)
_cell_length_b 12.9502(5)
_cell_length_c 21.3847(11)
_cell_measurement_reflns_used 11685
_cell_measurement_temperature 120(2)
_cell_measurement_theta_max 74.4203
_cell_measurement_theta_min 3.7898
_cell_volume 7400.3(9)
_computing_cell_refinement
;
CrysAlisPro, Oxford Diffraction Ltd.,
Version 1.171.33.52 (release 06-11-2009 CrysAlis171 .NET)
(compiled Nov  6 2009,16:24:50)
;
_computing_data_collection
;
CrysAlisPro, Oxford Diffraction Ltd.,
Version 1.171.33.52 (release 06-11-2009 CrysAlis171 .NET)
(compiled Nov  6 2009,16:24:50)
;
_computing_data_reduction
;
CrysAlisPro, Oxford Diffraction Ltd.,
Version 1.171.33.52 (release 06-11-2009 CrysAlis171 .NET)
(compiled Nov  6 2009,16:24:50)
;
_computing_molecular_graphics 'SHELXTL (Sheldrick, 2008)'
_computing_publication_material 'enCIFer (Allen et al., 2004); PLATON (Spek, 2009)'
_computing_structure_refinement 'SHELXL97 (Sheldrick, 2008)'
_computing_structure_solution 'SHELXTL (Sheldrick, 2008)'
_diffrn_ambient_temperature 120(2)
_diffrn_detector_area_resol_mean 10.3613
_diffrn_measured_fraction_theta_full 0.997
_diffrn_measured_fraction_theta_max 0.997
_diffrn_measurement_device_type 'SuperNova, Single source at offset), Atlas'
_diffrn_measurement_method '\w scans'
_diffrn_radiation_monochromator mirror
_diffrn_radiation_source 'SuperNova (Cu) X-ray Source'
_diffrn_radiation_type 'Cu K\a'
_diffrn_radiation_wavelength 1.5418
_diffrn_reflns_av_R_equivalents 0.040
_diffrn_reflns_av_sigmaI/netI 0.027
_diffrn_reflns_limit_h_max 38
_diffrn_reflns_limit_h_min -36
_diffrn_reflns_limit_k_max 15
_diffrn_reflns_limit_k_min -14
_diffrn_reflns_limit_l_max 25
_diffrn_reflns_limit_l_min -25
_diffrn_reflns_number 20226
_diffrn_reflns_theta_full 67.49
_diffrn_reflns_theta_max 67.49
_diffrn_reflns_theta_min 5.49
_diffrn_standards_decay_% 0
_diffrn_standards_number 0
_exptl_absorpt_coefficient_mu 19.090
_exptl_absorpt_correction_T_max 1.000
_exptl_absorpt_correction_T_min 0.122
_exptl_absorpt_correction_type multi-scan
_exptl_absorpt_process_details
;
CrysAlisPro, Agilent Technologies,
Version 1.171.36.20 (release 27-06-2012 CrysAlis171 .NET)
(compiled Jul 11 2012,15:38:31)
Empirical absorption correction using spherical harmonics,
 implemented in SCALE3 ABSPACK scaling algorithm.
;
_exptl_crystal_colour 'DARK BLUE'
_exptl_crystal_density_diffrn 1.640
_exptl_crystal_description LATH
_exptl_crystal_F_000 3560
_exptl_crystal_size_max 0.11
_exptl_crystal_size_mid 0.03
_exptl_crystal_size_min 0.02
_refine_diff_density_max 6.81
_refine_diff_density_min -1.41
_refine_diff_density_rms 0.68
_refine_ls_extinction_method none
_refine_ls_goodness_of_fit_ref 1.18
_refine_ls_hydrogen_treatment constr
_refine_ls_matrix_type full
_refine_ls_number_parameters 399
_refine_ls_number_reflns 6654
_refine_ls_number_restraints 0
_refine_ls_restrained_S_all 1.18
_refine_ls_R_factor_all 0.0843
_refine_ls_R_factor_gt 0.0827
_refine_ls_shift/su_max 0.001
_refine_ls_shift/su_mean 0.000
_refine_ls_structure_factor_coef Fsqd
_refine_ls_weighting_details 'calc w=1/[\s^2^(Fo^2^)+(0.141P)^2^] where P=(Fo^2^+2Fc^2^)/3'
_refine_ls_weighting_scheme calc
_refine_ls_wR_factor_gt 0.181
_refine_ls_wR_factor_ref 0.184
_reflns_number_gt 6227
_reflns_number_total 6654
_reflns_threshold_expression I>2\s(I)
_cod_data_source_file om400435b_si_001.cif
_cod_data_source_block 8
_cod_original_sg_symbol_Hall '-C 2yc '
_cod_original_sg_symbol_H-M 'C 2/c'
_cod_database_code 4081278
_nottingham_internal_coll_name UAWALK
_nottingham_internal_coll_number 11767
_nottingham_internal_coll_client AW/STL
_nottingham_internal_coll_type CUSTOM
_nottingham_internal_coll_frame_time '21 AND 84'
_nottingham_internal_coll_frame_width 1
_nottingham_internal_coll_frame_method \w
_nottingham_internal_coll_user AW
_nottingham_internal_coll_date 16/08/2012
_nottingham_internal_coll_location NOTTS
_nottingham_internal_process_user AW/WL
_nottingham_internal_process_date 17/08/2012
_nottingham_internal_solution_user AW
_nottingham_internal_solution_date 17/08/2012
_nottingham_internal_refinement_user AW
_nottingham_internal_refinement_date 17/08/2012
_nottingham_internal_validation_user AJB
_nottingham_internal_validation_date 15/1/2013

loop_
_symmetry_equiv_pos_as_xyz
'x, y, z'
'-x, y, -z+1/2'
'x+1/2, y+1/2, z'
'-x+1/2, y+1/2, -z+1/2'
'-x, -y, -z'
'x, -y, z-1/2'
'-x+1/2, -y+1/2, -z'
'x+1/2, -y+1/2, z-1/2'

loop_
_atom_site_label
_atom_site_type_symbol
_atom_site_fract_x
_atom_site_fract_y
_atom_site_fract_z
_atom_site_U_iso_or_equiv
_atom_site_adp_type
_atom_site_occupancy
_atom_site_symmetry_multiplicity
_atom_site_calc_flag
_atom_site_refinement_flags
U1 U 0.252214(8) 0.413399(19) 0.495677(12) 0.05438(17) Uani 1 1 d .
I1 I 0.250290(19) 0.55174(4) 0.60918(3) 0.0642(2) Uani 1 1 d .
N1 N 0.3110(2) 0.4986(5) 0.4805(3) 0.0571(13) Uani 1 1 d .
N2 N 0.1965(2) 0.5027(5) 0.3825(3) 0.0560(13) Uani 1 1 d .
C1 C 0.1645(3) 0.6789(7) 0.3345(5) 0.0683(18) Uani 1 1 d .
H1A H 0.1360 0.6432 0.2936 0.103 Uiso 1 1 calc R
H1B H 0.1759 0.7295 0.3145 0.103 Uiso 1 1 calc R
H1C H 0.1553 0.7125 0.3650 0.103 Uiso 1 1 calc R
C2 C 0.2060(3) 0.6026(6) 0.3822(5) 0.0577(16) Uani 1 1 d .
C3 C 0.2554(3) 0.6463(6) 0.4256(4) 0.0593(16) Uani 1 1 d .
H3 H 0.2562 0.7180 0.4286 0.071 Uiso 1 1 calc R
C4 C 0.3024(3) 0.5991(6) 0.4640(4) 0.0583(17) Uani 1 1 d .
C5 C 0.3455(3) 0.6715(7) 0.4883(5) 0.0685(19) Uani 1 1 d .
H5A H 0.3508 0.7143 0.5289 0.103 Uiso 1 1 calc R
H5B H 0.3380 0.7141 0.4464 0.103 Uiso 1 1 calc R
H5C H 0.3752 0.6321 0.5051 0.103 Uiso 1 1 calc R
C6 C 0.3596(3) 0.4536(6) 0.5133(4) 0.0568(15) Uani 1 1 d .
C7 C 0.3945(3) 0.4524(6) 0.5916(4) 0.0612(16) Uani 1 1 d .
C8 C 0.4397(3) 0.3978(7) 0.6203(5) 0.0666(19) Uani 1 1 d .
H8 H 0.4632 0.3961 0.6722 0.080 Uiso 1 1 calc R
C9 C 0.4498(3) 0.3477(7) 0.5746(5) 0.0664(18) Uani 1 1 d .
H9 H 0.4800 0.3129 0.5951 0.080 Uiso 1 1 calc R
C10 C 0.4146(3) 0.3487(6) 0.4965(5) 0.0622(16) Uani 1 1 d .
H10 H 0.4215 0.3136 0.4655 0.075 Uiso 1 1 calc R
C11 C 0.3698(3) 0.4004(6) 0.4646(5) 0.0583(17) Uani 1 1 d .
C12 C 0.3327(3) 0.4042(7) 0.3799(5) 0.065(2) Uani 1 1 d .
H12 H 0.2994 0.4152 0.3696 0.078 Uiso 1 1 calc R
C13 C 0.3309(4) 0.3052(9) 0.3396(6) 0.080(2) Uani 1 1 d .
H13A H 0.3608 0.2999 0.3401 0.120 Uiso 1 1 calc R
H13B H 0.3022 0.3068 0.2883 0.120 Uiso 1 1 calc R
H13C H 0.3286 0.2467 0.3651 0.120 Uiso 1 1 calc R
C14 C 0.3447(5) 0.4974(9) 0.3471(5) 0.087(3) Uani 1 1 d .
H14A H 0.3390 0.5604 0.3649 0.131 Uiso 1 1 calc R
H14B H 0.3234 0.4954 0.2930 0.131 Uiso 1 1 calc R
H14C H 0.3790 0.4940 0.3632 0.131 Uiso 1 1 calc R
C15 C 0.3868(3) 0.5080(8) 0.6466(5) 0.070(2) Uani 1 1 d .
H15 H 0.3531 0.5381 0.6174 0.083 Uiso 1 1 calc R
C16 C 0.3896(4) 0.4363(10) 0.7049(6) 0.083(3) Uani 1 1 d .
H16A H 0.3679 0.3782 0.6799 0.124 Uiso 1 1 calc R
H16B H 0.3792 0.4727 0.7330 0.124 Uiso 1 1 calc R
H16C H 0.4233 0.4126 0.7386 0.124 Uiso 1 1 calc R
C17 C 0.4243(5) 0.5971(8) 0.6867(6) 0.082(3) Uani 1 1 d .
H17A H 0.4571 0.5693 0.7216 0.122 Uiso 1 1 calc R
H17B H 0.4146 0.6386 0.7136 0.122 Uiso 1 1 calc R
H17C H 0.4247 0.6389 0.6499 0.122 Uiso 1 1 calc R
C18 C 0.1480(3) 0.4595(6) 0.3294(4) 0.0576(15) Uani 1 1 d .
C19 C 0.1418(3) 0.4030(6) 0.2680(5) 0.0623(18) Uani 1 1 d .
C20 C 0.0974(3) 0.3490(7) 0.2222(5) 0.0688(19) Uani 1 1 d .
H20 H 0.0925 0.3113 0.1815 0.083 Uiso 1 1 calc R
C21 C 0.0603(3) 0.3503(7) 0.2358(5) 0.072(2) Uani 1 1 d .
H21 H 0.0312 0.3126 0.2047 0.086 Uiso 1 1 calc R
C22 C 0.0658(3) 0.4061(7) 0.2946(5) 0.068(2) Uani 1 1 d .
H22 H 0.0403 0.4066 0.3026 0.081 Uiso 1 1 calc R
C23 C 0.1097(3) 0.4623(7) 0.3426(5) 0.0611(17) Uani 1 1 d .
C24 C 0.1130(3) 0.5233(7) 0.4055(5) 0.0651(18) Uani 1 1 d .
H24 H 0.1452 0.5592 0.4334 0.078 Uiso 1 1 calc R
C25 C 0.1101(4) 0.4531(9) 0.4614(6) 0.075(2) Uani 1 1 d .
H25A H 0.0776 0.4218 0.4362 0.113 Uiso 1 1 calc R
H25B H 0.1158 0.4936 0.5031 0.113 Uiso 1 1 calc R
H25C H 0.1352 0.4001 0.4797 0.113 Uiso 1 1 calc R
C26 C 0.0717(4) 0.6041(8) 0.3741(6) 0.071(2) Uani 1 1 d .
H26A H 0.0722 0.6458 0.3375 0.107 Uiso 1 1 calc R
H26B H 0.0769 0.6471 0.4145 0.107 Uiso 1 1 calc R
H26C H 0.0398 0.5703 0.3506 0.107 Uiso 1 1 calc R
C27 C 0.1827(3) 0.4039(7) 0.2533(5) 0.0631(19) Uani 1 1 d .
H27 H 0.2148 0.4024 0.3025 0.076 Uiso 1 1 calc R
C28 C 0.1814(4) 0.5033(10) 0.2136(6) 0.084(3) Uani 1 1 d .
H28A H 0.1504 0.5070 0.1648 0.126 Uiso 1 1 calc R
H28B H 0.2088 0.5035 0.2078 0.126 Uiso 1 1 calc R
H28C H 0.1841 0.5618 0.2433 0.126 Uiso 1 1 calc R
C29 C 0.1813(4) 0.3095(9) 0.2086(5) 0.076(2) Uani 1 1 d .
H29A H 0.1794 0.2477 0.2316 0.114 Uiso 1 1 calc R
H29B H 0.2111 0.3081 0.2087 0.114 Uiso 1 1 calc R
H29C H 0.1525 0.3139 0.1575 0.114 Uiso 1 1 calc R
C30 C 0.2778(4) 0.2447(6) 0.4659(5) 0.0617(19) Uani 1 1 d .
H30 H 0.2958 0.2419 0.4439 0.074 Uiso 1 1 calc R
C31 C 0.2237(4) 0.2471(5) 0.4186(6) 0.0612(19) Uani 1 1 d .
H31 H 0.2071 0.2446 0.3664 0.073 Uiso 1 1 calc R
C32 C 0.1957(4) 0.2532(5) 0.4518(6) 0.0613(18) Uani 1 1 d .
H32 H 0.1609 0.2558 0.4213 0.074 Uiso 1 1 calc R
C33 C 0.0363(5) 0.5822(9) 0.0987(7) 0.089(3) Uani 1 1 d .
H33A H 0.0602 0.5695 0.0862 0.134 Uiso 1 1 calc R
H33B H 0.0102 0.5314 0.0747 0.134 Uiso 1 1 calc R
H33C H 0.0528 0.5780 0.1525 0.134 Uiso 1 1 calc R
C34 C 0.0140(3) 0.6891(8) 0.0716(5) 0.0694(19) Uani 1 1 d .
C35 C 0.0291(4) 0.7701(9) 0.1235(7) 0.079(2) Uani 1 1 d .
H35 H 0.0533 0.7583 0.1744 0.094 Uiso 1 1 calc R
C36 C 0.0085(4) 0.8675(8) 0.0995(6) 0.078(2) Uani 1 1 d .
H36 H 0.0186 0.9204 0.1347 0.094 Uiso 1 1 calc R
C37 C -0.0266(3) 0.8869(8) 0.0250(6) 0.073(2) Uani 1 1 d .
H37 H -0.0399 0.9528 0.0092 0.088 Uiso 1 1 calc R
C38 C -0.0422(3) 0.8080(8) -0.0268(5) 0.074(2) Uani 1 1 d .
H38 H -0.0665 0.8204 -0.0775 0.089 Uiso 1 1 calc R
C39 C -0.0217(4) 0.7105(8) -0.0034(5) 0.073(2) Uani 1 1 d .
H39 H -0.0322 0.6581 -0.0390 0.087 Uiso 1 1 calc R

loop_
_atom_site_aniso_label
_atom_site_aniso_U_11
_atom_site_aniso_U_22
_atom_site_aniso_U_33
_atom_site_aniso_U_23
_atom_site_aniso_U_13
_atom_site_aniso_U_12
U1 0.0556(2) 0.0577(2) 0.0530(2) 0.00068(8) 0.03241(17) -0.00081(8)
I1 0.0700(3) 0.0681(3) 0.0612(3) -0.0048(2) 0.0408(2) -0.0013(2)
N1 0.057(3) 0.061(3) 0.057(3) -0.004(3) 0.034(3) -0.005(2)
N2 0.050(3) 0.065(3) 0.056(3) -0.001(3) 0.031(2) 0.000(2)
C1 0.062(4) 0.067(4) 0.075(5) 0.005(4) 0.038(4) 0.006(3)
C2 0.055(4) 0.067(4) 0.058(4) 0.004(3) 0.036(3) 0.007(3)
C3 0.066(4) 0.055(3) 0.061(4) -0.016(3) 0.038(3) -0.010(3)
C4 0.057(4) 0.064(4) 0.053(4) -0.004(3) 0.030(3) -0.007(3)
C5 0.059(4) 0.067(4) 0.072(5) 0.001(4) 0.033(3) -0.003(3)
C6 0.057(3) 0.056(4) 0.059(4) -0.004(3) 0.034(3) -0.008(3)
C7 0.063(4) 0.066(4) 0.059(4) -0.001(3) 0.037(3) -0.003(3)
C8 0.062(4) 0.080(5) 0.054(4) 0.003(3) 0.029(3) -0.002(3)
C9 0.064(4) 0.070(4) 0.066(4) 0.009(4) 0.037(3) 0.009(3)
C10 0.065(4) 0.064(4) 0.065(4) -0.002(3) 0.041(3) 0.003(3)
C11 0.064(4) 0.059(4) 0.057(4) -0.002(3) 0.037(3) -0.005(3)
C12 0.063(4) 0.079(5) 0.056(4) -0.005(3) 0.034(4) 0.000(3)
C13 0.087(6) 0.086(6) 0.072(5) -0.013(5) 0.048(5) -0.004(5)
C14 0.107(7) 0.089(6) 0.060(5) 0.004(4) 0.044(5) -0.013(5)
C15 0.055(4) 0.095(6) 0.055(4) -0.007(4) 0.029(3) 0.003(4)
C16 0.077(5) 0.114(7) 0.063(5) -0.015(5) 0.043(4) -0.015(5)
C17 0.093(7) 0.078(6) 0.068(6) -0.012(4) 0.041(5) -0.001(4)
C18 0.058(4) 0.059(4) 0.057(4) 0.001(3) 0.033(3) 0.006(3)
C19 0.064(4) 0.068(4) 0.059(4) -0.001(3) 0.037(4) 0.002(3)
C20 0.062(4) 0.078(5) 0.057(4) -0.014(4) 0.028(3) -0.001(4)
C21 0.057(4) 0.076(5) 0.074(5) -0.011(4) 0.032(4) -0.004(4)
C22 0.056(4) 0.076(5) 0.069(5) -0.005(3) 0.034(4) -0.002(3)
C23 0.057(4) 0.065(4) 0.060(4) 0.000(3) 0.033(3) 0.000(3)
C24 0.059(4) 0.080(5) 0.065(4) -0.016(4) 0.040(3) -0.011(4)
C25 0.072(5) 0.093(6) 0.073(5) -0.003(5) 0.048(4) -0.001(4)
C26 0.067(5) 0.074(5) 0.078(5) -0.006(4) 0.043(4) -0.003(4)
C27 0.058(4) 0.079(5) 0.052(4) -0.001(3) 0.030(3) 0.004(3)
C28 0.095(6) 0.098(7) 0.078(6) 0.003(5) 0.060(5) 0.005(5)
C29 0.076(5) 0.090(6) 0.066(5) -0.009(4) 0.042(4) 0.007(4)
C30 0.064(5) 0.068(5) 0.058(5) 0.002(3) 0.036(4) -0.001(3)
C31 0.065(5) 0.065(5) 0.054(4) 0.002(3) 0.033(4) 0.001(3)
C32 0.058(4) 0.059(4) 0.066(5) 0.003(3) 0.034(4) 0.001(3)
C33 0.083(6) 0.081(6) 0.090(7) 0.005(5) 0.040(6) 0.011(5)
C34 0.069(4) 0.075(5) 0.068(4) -0.006(4) 0.041(4) -0.001(4)
C35 0.075(6) 0.095(6) 0.067(5) -0.006(5) 0.040(5) 0.003(5)
C36 0.081(5) 0.079(6) 0.074(5) -0.015(4) 0.043(4) -0.004(4)
C37 0.068(5) 0.069(4) 0.085(6) 0.004(4) 0.044(4) 0.006(4)
C38 0.067(4) 0.083(6) 0.066(5) -0.007(4) 0.034(4) -0.003(4)
C39 0.079(5) 0.070(5) 0.067(5) -0.008(4) 0.039(4) -0.006(4)

loop_
_atom_type_symbol
_atom_type_description
_atom_type_scat_dispersion_real
_atom_type_scat_dispersion_imag
_atom_type_scat_source
C C 0.0181 0.0091 'International Tables Vol C Tables 4.2.6.8 and 6.1.1.4'
H H 0.0000 0.0000 'International Tables Vol C Tables 4.2.6.8 and 6.1.1.4'
N N 0.0311 0.0180 'International Tables Vol C Tables 4.2.6.8 and 6.1.1.4'
I I -0.3257 6.8362 'International Tables Vol C Tables 4.2.6.8 and 6.1.1.4'
U U -4.3638 13.4090 'International Tables Vol C Tables 4.2.6.8 and 6.1.1.4'

loop_
_geom_angle_atom_site_label_1
_geom_angle_atom_site_label_2
_geom_angle_atom_site_label_3
_geom_angle
_geom_angle_site_symmetry_1
_geom_angle_site_symmetry_3
N2 U1 N1 80.7(2) . .
N2 U1 C30 109.5(3) . .
N1 U1 C30 88.2(3) . .
N2 U1 C31 87.7(3) . .
N1 U1 C31 109.3(3) . .
C30 U1 C31 33.0(3) . .
N2 U1 C32 92.5(3) . .
N1 U1 C32 141.8(3) . .
C30 U1 C32 58.5(3) . .
C31 U1 C32 32.5(3) . .
N2 U1 C32 142.7(3) . 7_556
N1 U1 C32 94.2(3) . 7_556
C30 U1 C32 33.3(3) . 7_556
C31 U1 C32 59.0(3) . 7_556
C32 U1 C32 68.8(4) . 7_556
N2 U1 C31 151.2(3) . 7_556
N1 U1 C31 121.7(3) . 7_556
C30 U1 C31 58.4(3) . 7_556
C31 U1 C31 68.6(4) . 7_556
C32 U1 C31 58.6(3) . 7_556
C32 U1 C31 32.2(3) 7_556 7_556
N2 U1 C30 120.6(3) . 7_556
N1 U1 C30 152.0(3) . 7_556
C30 U1 C30 68.3(3) . 7_556
C31 U1 C30 58.2(3) . 7_556
C32 U1 C30 33.0(3) . 7_556
C32 U1 C30 57.8(3) 7_556 7_556
C31 U1 C30 32.4(3) 7_556 7_556
N2 U1 I1 100.67(15) . .
N1 U1 I1 102.17(15) . .
C30 U1 I1 149.4(2) . .
C31 U1 I1 148.3(2) . .
C32 U1 I1 116.0(2) . .
C32 U1 I1 116.4(2) 7_556 .
C31 U1 I1 92.29(19) 7_556 .
C30 U1 I1 91.96(19) 7_556 .
C4 N1 C6 122.1(6) . .
C4 N1 U1 115.3(5) . .
C6 N1 U1 119.0(5) . .
C2 N2 C18 121.8(6) . .
C2 N2 U1 116.0(5) . .
C18 N2 U1 119.2(5) . .
C2 C1 H1A 109.5 . .
C2 C1 H1B 109.5 . .
H1A C1 H1B 109.5 . .
C2 C1 H1C 109.5 . .
H1A C1 H1C 109.5 . .
H1B C1 H1C 109.5 . .
N2 C2 C3 123.7(7) . .
N2 C2 C1 121.4(7) . .
C3 C2 C1 114.9(7) . .
C4 C3 C2 130.7(7) . .
C4 C3 H3 114.6 . .
C2 C3 H3 114.6 . .
N1 C4 C3 125.2(7) . .
N1 C4 C5 120.0(7) . .
C3 C4 C5 114.7(7) . .
C4 C5 H5A 109.5 . .
C4 C5 H5B 109.5 . .
H5A C5 H5B 109.5 . .
C4 C5 H5C 109.5 . .
H5A C5 H5C 109.5 . .
H5B C5 H5C 109.5 . .
C7 C6 C11 120.4(7) . .
C7 C6 N1 121.0(7) . .
C11 C6 N1 118.3(7) . .
C6 C7 C8 117.9(7) . .
C6 C7 C15 123.5(7) . .
C8 C7 C15 118.7(7) . .
C9 C8 C7 122.1(8) . .
C9 C8 H8 118.9 . .
C7 C8 H8 118.9 . .
C8 C9 C10 119.6(8) . .
C8 C9 H9 120.2 . .
C10 C9 H9 120.2 . .
C11 C10 C9 121.4(8) . .
C11 C10 H10 119.3 . .
C9 C10 H10 119.3 . .
C10 C11 C6 118.6(7) . .
C10 C11 C12 121.1(8) . .
C6 C11 C12 120.3(7) . .
C11 C12 C13 113.7(8) . .
C11 C12 C14 109.7(7) . .
C13 C12 C14 109.9(9) . .
C11 C12 H12 107.8 . .
C13 C12 H12 107.8 . .
C14 C12 H12 107.8 . .
C12 C13 H13A 109.5 . .
C12 C13 H13B 109.5 . .
H13A C13 H13B 109.5 . .
C12 C13 H13C 109.5 . .
H13A C13 H13C 109.5 . .
H13B C13 H13C 109.5 . .
C12 C14 H14A 109.5 . .
C12 C14 H14B 109.5 . .
H14A C14 H14B 109.5 . .
C12 C14 H14C 109.5 . .
H14A C14 H14C 109.5 . .
H14B C14 H14C 109.5 . .
C7 C15 C16 112.8(9) . .
C7 C15 C17 111.6(8) . .
C16 C15 C17 109.6(8) . .
C7 C15 H15 107.5 . .
C16 C15 H15 107.5 . .
C17 C15 H15 107.5 . .
C15 C16 H16A 109.5 . .
C15 C16 H16B 109.5 . .
H16A C16 H16B 109.5 . .
C15 C16 H16C 109.5 . .
H16A C16 H16C 109.5 . .
H16B C16 H16C 109.5 . .
C15 C17 H17A 109.5 . .
C15 C17 H17B 109.5 . .
H17A C17 H17B 109.5 . .
C15 C17 H17C 109.5 . .
H17A C17 H17C 109.5 . .
H17B C17 H17C 109.5 . .
C23 C18 C19 120.9(7) . .
C23 C18 N2 121.3(7) . .
C19 C18 N2 117.4(7) . .
C20 C19 C18 117.8(8) . .
C20 C19 C27 122.1(8) . .
C18 C19 C27 120.1(7) . .
C21 C20 C19 121.3(8) . .
C21 C20 H20 119.4 . .
C19 C20 H20 119.4 . .
C22 C21 C20 121.2(8) . .
C22 C21 H21 119.4 . .
C20 C21 H21 119.4 . .
C21 C22 C23 120.2(9) . .
C21 C22 H22 119.9 . .
C23 C22 H22 119.9 . .
C22 C23 C18 118.6(8) . .
C22 C23 C24 117.6(7) . .
C18 C23 C24 123.9(7) . .
C23 C24 C26 111.1(7) . .
C23 C24 C25 112.1(8) . .
C26 C24 C25 109.1(7) . .
C23 C24 H24 108.1 . .
C26 C24 H24 108.1 . .
C25 C24 H24 108.1 . .
C24 C25 H25A 109.5 . .
C24 C25 H25B 109.5 . .
H25A C25 H25B 109.5 . .
C24 C25 H25C 109.5 . .
H25A C25 H25C 109.5 . .
H25B C25 H25C 109.5 . .
C24 C26 H26A 109.5 . .
C24 C26 H26B 109.5 . .
H26A C26 H26B 109.5 . .
C24 C26 H26C 109.5 . .
H26A C26 H26C 109.5 . .
H26B C26 H26C 109.5 . .
C19 C27 C28 111.4(7) . .
C19 C27 C29 113.4(8) . .
C28 C27 C29 110.0(8) . .
C19 C27 H27 107.3 . .
C28 C27 H27 107.3 . .
C29 C27 H27 107.3 . .
C27 C28 H28A 109.5 . .
C27 C28 H28B 109.5 . .
H28A C28 H28B 109.5 . .
C27 C28 H28C 109.5 . .
H28A C28 H28C 109.5 . .
H28B C28 H28C 109.5 . .
C27 C29 H29A 109.5 . .
C27 C29 H29B 109.5 . .
H29A C29 H29B 109.5 . .
C27 C29 H29C 109.5 . .
H29A C29 H29C 109.5 . .
H29B C29 H29C 109.5 . .
C31 C30 C32 120.3(8) . 7_556
C31 C30 U1 73.9(5) . .
C32 C30 U1 74.7(4) 7_556 .
C31 C30 U1 73.7(5) . 7_556
C32 C30 U1 72.8(4) 7_556 7_556
U1 C30 U1 111.7(3) . 7_556
C31 C30 H30 119.8 . .
C32 C30 H30 119.8 7_556 .
U1 C30 H30 122.9 . .
U1 C30 H30 125.4 7_556 .
C32 C31 C30 120.3(9) . .
C32 C31 U1 74.5(5) . .
C30 C31 U1 73.1(5) . .
C32 C31 U1 73.5(5) . 7_556
C30 C31 U1 73.8(5) . 7_556
U1 C31 U1 111.4(4) . 7_556
C32 C31 H31 119.8 . .
C30 C31 H31 119.8 . .
U1 C31 H31 124.2 . .
U1 C31 H31 124.4 7_556 .
C31 C32 C30 119.3(9) . 7_556
C31 C32 U1 73.1(5) . .
C30 C32 U1 74.2(5) 7_556 .
C31 C32 U1 74.3(5) . 7_556
C30 C32 U1 72.0(5) 7_556 7_556
U1 C32 U1 111.2(4) . 7_556
C31 C32 H32 120.3 . .
C30 C32 H32 120.3 7_556 .
U1 C32 H32 123.9 . .
U1 C32 H32 125.0 7_556 .
C34 C33 H33A 109.5 . .
C34 C33 H33B 109.5 . .
H33A C33 H33B 109.5 . .
C34 C33 H33C 109.5 . .
H33A C33 H33C 109.5 . .
H33B C33 H33C 109.5 . .
C39 C34 C35 117.7(9) . .
C39 C34 C33 122.3(9) . .
C35 C34 C33 120.0(10) . .
C36 C35 C34 120.5(10) . .
C36 C35 H35 119.8 . .
C34 C35 H35 119.8 . .
C37 C36 C35 120.8(10) . .
C37 C36 H36 119.6 . .
C35 C36 H36 119.6 . .
C36 C37 C38 119.5(10) . .
C36 C37 H37 120.2 . .
C38 C37 H37 120.2 . .
C37 C38 C39 120.1(9) . .
C37 C38 H38 120.0 . .
C39 C38 H38 120.0 . .
C34 C39 C38 121.4(9) . .
C34 C39 H39 119.3 . .
C38 C39 H39 119.3 . .

loop_
_geom_bond_atom_site_label_1
_geom_bond_atom_site_label_2
_geom_bond_distance
_geom_bond_site_symmetry_2
U1 N2 2.356(6) .
U1 N1 2.368(6) .
U1 C30 2.539(8) .
U1 C31 2.550(8) .
U1 C32 2.568(8) .
U1 C32 2.574(8) 7_556
U1 C31 2.586(8) 7_556
U1 C30 2.587(8) 7_556
U1 I1 3.0454(6) .
N1 C4 1.336(11) .
N1 C6 1.436(10) .
N2 C2 1.330(11) .
N2 C18 1.435(10) .
C1 C2 1.509(11) .
C1 H1A 0.9600 .
C1 H1B 0.9600 .
C1 H1C 0.9600 .
C2 C3 1.437(11) .
C3 C4 1.399(12) .
C3 H3 0.9300 .
C4 C5 1.508(11) .
C5 H5A 0.9600 .
C5 H5B 0.9600 .
C5 H5C 0.9600 .
C6 C7 1.400(11) .
C6 C11 1.432(12) .
C7 C8 1.413(13) .
C7 C15 1.514(12) .
C8 C9 1.357(14) .
C8 H8 0.9300 .
C9 C10 1.397(12) .
C9 H9 0.9300 .
C10 C11 1.377(12) .
C10 H10 0.9300 .
C11 C12 1.512(12) .
C12 C13 1.527(13) .
C12 C14 1.548(14) .
C12 H12 0.9800 .
C13 H13A 0.9600 .
C13 H13B 0.9600 .
C13 H13C 0.9600 .
C14 H14A 0.9600 .
C14 H14B 0.9600 .
C14 H14C 0.9600 .
C15 C16 1.516(15) .
C15 C17 1.540(14) .
C15 H15 0.9800 .
C16 H16A 0.9600 .
C16 H16B 0.9600 .
C16 H16C 0.9600 .
C17 H17A 0.9600 .
C17 H17B 0.9600 .
C17 H17C 0.9600 .
C18 C23 1.415(11) .
C18 C19 1.416(12) .
C19 C20 1.390(12) .
C19 C27 1.517(13) .
C20 C21 1.379(13) .
C20 H20 0.9300 .
C21 C22 1.373(14) .
C21 H21 0.9300 .
C22 C23 1.398(12) .
C22 H22 0.9300 .
C23 C24 1.511(12) .
C24 C26 1.523(13) .
C24 C25 1.546(13) .
C24 H24 0.9800 .
C25 H25A 0.9600 .
C25 H25B 0.9600 .
C25 H25C 0.9600 .
C26 H26A 0.9600 .
C26 H26B 0.9600 .
C26 H26C 0.9600 .
C27 C28 1.529(15) .
C27 C29 1.537(13) .
C27 H27 0.9800 .
C28 H28A 0.9600 .
C28 H28B 0.9600 .
C28 H28C 0.9600 .
C29 H29A 0.9600 .
C29 H29B 0.9600 .
C29 H29C 0.9600 .
C30 C31 1.445(15) .
C30 C32 1.464(14) 7_556
C30 U1 2.587(8) 7_556
C30 H30 0.9300 .
C31 C32 1.431(13) .
C31 U1 2.586(8) 7_556
C31 H31 0.9300 .
C32 C30 1.464(14) 7_556
C32 U1 2.574(8) 7_556
C32 H32 0.9300 .
C33 C34 1.519(15) .
C33 H33A 0.9600 .
C33 H33B 0.9600 .
C33 H33C 0.9600 .
C34 C39 1.380(13) .
C34 C35 1.400(15) .
C35 C36 1.385(16) .
C35 H35 0.9300 .
C36 C37 1.365(15) .
C36 H36 0.9300 .
C37 C38 1.377(14) .
C37 H37 0.9300 .
C38 C39 1.383(16) .
C38 H38 0.9300 .
C39 H39 0.9300 .

loop_
_geom_torsion_atom_site_label_1
_geom_torsion_atom_site_label_2
_geom_torsion_atom_site_label_3
_geom_torsion_atom_site_label_4
_geom_torsion
_geom_torsion_site_symmetry_1
_geom_torsion_site_symmetry_4
N2 U1 N1 C4 47.2(5) . .
C30 U1 N1 C4 157.3(6) . .
C31 U1 N1 C4 131.5(5) . .
C32 U1 N1 C4 129.5(6) . .
C32 U1 N1 C4 -170.0(5) 7_556 .
C31 U1 N1 C4 -152.3(5) 7_556 .
C30 U1 N1 C4 -170.5(6) 7_556 .
I1 U1 N1 C4 -51.8(5) . .
N2 U1 N1 C6 -153.8(5) . .
C30 U1 N1 C6 -43.8(5) . .
C31 U1 N1 C6 -69.6(6) . .
C32 U1 N1 C6 -71.5(7) . .
C32 U1 N1 C6 -11.0(6) 7_556 .
C31 U1 N1 C6 6.7(6) 7_556 .
C30 U1 N1 C6 -11.5(8) 7_556 .
I1 U1 N1 C6 107.2(5) . .
N1 U1 N2 C2 -48.5(5) . .
C30 U1 N2 C2 -133.3(6) . .
C31 U1 N2 C2 -158.5(6) . .
C32 U1 N2 C2 169.3(6) . .
C32 U1 N2 C2 -133.2(6) 7_556 .
C31 U1 N2 C2 167.5(6) 7_556 .
C30 U1 N2 C2 151.0(5) 7_556 .
I1 U1 N2 C2 52.2(5) . .
N1 U1 N2 C18 150.9(5) . .
C30 U1 N2 C18 66.1(6) . .
C31 U1 N2 C18 40.9(5) . .
C32 U1 N2 C18 8.8(5) . .
C32 U1 N2 C18 66.2(7) 7_556 .
C31 U1 N2 C18 6.9(8) 7_556 .
C30 U1 N2 C18 -9.6(6) 7_556 .
I1 U1 N2 C18 -108.3(5) . .
C18 N2 C2 C3 -169.5(7) . .
U1 N2 C2 C3 30.4(10) . .
C18 N2 C2 C1 10.0(12) . .
U1 N2 C2 C1 -150.0(6) . .
N2 C2 C3 C4 13.0(14) . .
C1 C2 C3 C4 -166.5(8) . .
C6 N1 C4 C3 173.5(7) . .
U1 N1 C4 C3 -28.3(10) . .
C6 N1 C4 C5 -7.4(12) . .
U1 N1 C4 C5 150.9(6) . .
C2 C3 C4 N1 -14.1(14) . .
C2 C3 C4 C5 166.7(8) . .
C4 N1 C6 C7 86.9(10) . .
U1 N1 C6 C7 -70.6(8) . .
C4 N1 C6 C11 -99.4(9) . .
U1 N1 C6 C11 103.1(7) . .
C11 C6 C7 C8 0.2(11) . .
N1 C6 C7 C8 173.7(7) . .
C11 C6 C7 C15 179.1(8) . .
N1 C6 C7 C15 -7.4(12) . .
C6 C7 C8 C9 0.2(13) . .
C15 C7 C8 C9 -178.8(9) . .
C7 C8 C9 C10 -0.6(14) . .
C8 C9 C10 C11 0.7(13) . .
C9 C10 C11 C6 -0.3(12) . .
C9 C10 C11 C12 177.8(8) . .
C7 C6 C11 C10 -0.1(11) . .
N1 C6 C11 C10 -173.8(7) . .
C7 C6 C11 C12 -178.3(7) . .
N1 C6 C11 C12 8.0(11) . .
C10 C11 C12 C13 35.4(12) . .
C6 C11 C12 C13 -146.4(8) . .
C10 C11 C12 C14 -88.0(10) . .
C6 C11 C12 C14 90.1(10) . .
C6 C7 C15 C16 122.5(9) . .
C8 C7 C15 C16 -58.6(11) . .
C6 C7 C15 C17 -113.6(9) . .
C8 C7 C15 C17 65.3(11) . .
C2 N2 C18 C23 -84.7(10) . .
U1 N2 C18 C23 74.7(8) . .
C2 N2 C18 C19 102.9(9) . .
U1 N2 C18 C19 -97.7(7) . .
C23 C18 C19 C20 -1.2(12) . .
N2 C18 C19 C20 171.3(7) . .
C23 C18 C19 C27 178.0(7) . .
N2 C18 C19 C27 -9.6(11) . .
C18 C19 C20 C21 0.0(13) . .
C27 C19 C20 C21 -179.1(9) . .
C19 C20 C21 C22 0.9(15) . .
C20 C21 C22 C23 -0.7(15) . .
C21 C22 C23 C18 -0.4(13) . .
C21 C22 C23 C24 179.1(9) . .
C19 C18 C23 C22 1.3(12) . .
N2 C18 C23 C22 -170.8(7) . .
C19 C18 C23 C24 -178.2(8) . .
N2 C18 C23 C24 9.7(12) . .
C22 C23 C24 C26 -60.4(11) . .
C18 C23 C24 C26 119.1(9) . .
C22 C23 C24 C25 61.9(10) . .
C18 C23 C24 C25 -118.6(9) . .
C20 C19 C27 C28 100.4(10) . .
C18 C19 C27 C28 -78.7(10) . .
C20 C19 C27 C29 -24.3(12) . .
C18 C19 C27 C29 156.5(8) . .
N2 U1 C30 C31 -51.5(5) . .
N1 U1 C30 C31 -131.0(5) . .
C32 U1 C30 C31 29.2(5) . .
C32 U1 C30 C31 128.6(8) 7_556 .
C31 U1 C30 C31 99.4(5) 7_556 .
C30 U1 C30 C31 64.6(5) 7_556 .
I1 U1 C30 C31 117.8(5) . .
N2 U1 C30 C32 179.9(5) . 7_556
N1 U1 C30 C32 100.4(5) . 7_556
C31 U1 C30 C32 -128.6(8) . 7_556
C32 U1 C30 C32 -99.4(6) . 7_556
C31 U1 C30 C32 -29.2(5) 7_556 7_556
C30 U1 C30 C32 -63.9(5) 7_556 7_556
I1 U1 C30 C32 -10.8(8) . 7_556
N2 U1 C30 U1 -116.1(3) . 7_556
N1 U1 C30 U1 164.3(4) . 7_556
C31 U1 C30 U1 -64.6(5) . 7_556
C32 U1 C30 U1 -35.4(3) . 7_556
C32 U1 C30 U1 63.9(5) 7_556 7_556
C31 U1 C30 U1 34.7(3) 7_556 7_556
C30 U1 C30 U1 0.0 7_556 7_556
I1 U1 C30 U1 53.1(6) . 7_556
C32 C30 C31 C32 1.1(11) 7_556 .
U1 C30 C31 C32 -59.8(6) . .
U1 C30 C31 C32 59.2(6) 7_556 .
C32 C30 C31 U1 60.9(6) 7_556 .
U1 C30 C31 U1 119.0(3) 7_556 .
C32 C30 C31 U1 -58.1(6) 7_556 7_556
U1 C30 C31 U1 -119.0(3) . 7_556
N2 U1 C31 C32 -98.4(5) . .
N1 U1 C31 C32 -177.7(5) . .
C30 U1 C31 C32 129.2(8) . .
C32 U1 C31 C32 99.2(6) 7_556 .
C31 U1 C31 C32 64.8(5) 7_556 .
C30 U1 C31 C32 30.2(5) 7_556 .
I1 U1 C31 C32 8.3(8) . .
N2 U1 C31 C30 132.4(5) . .
N1 U1 C31 C30 53.0(5) . .
C32 U1 C31 C30 -129.2(8) . .
C32 U1 C31 C30 -30.0(5) 7_556 .
C31 U1 C31 C30 -64.4(5) 7_556 .
C30 U1 C31 C30 -99.0(5) 7_556 .
I1 U1 C31 C30 -120.9(5) . .
N2 U1 C31 U1 -163.2(4) . 7_556
N1 U1 C31 U1 117.5(3) . 7_556
C30 U1 C31 U1 64.4(5) . 7_556
C32 U1 C31 U1 -64.8(5) . 7_556
C32 U1 C31 U1 34.4(3) 7_556 7_556
C31 U1 C31 U1 0.0 7_556 7_556
C30 U1 C31 U1 -34.5(3) 7_556 7_556
I1 U1 C31 U1 -56.5(6) . 7_556
C30 C31 C32 C30 -1.0(11) . 7_556
U1 C31 C32 C30 -60.2(6) . 7_556
U1 C31 C32 C30 58.3(6) 7_556 7_556
C30 C31 C32 U1 59.2(6) . .
U1 C31 C32 U1 118.5(3) 7_556 .
C30 C31 C32 U1 -59.3(6) . 7_556
U1 C31 C32 U1 -118.5(3) . 7_556
N2 U1 C32 C31 81.7(5) . .
N1 U1 C32 C31 3.5(8) . .
C30 U1 C32 C31 -29.7(5) . .
C32 U1 C32 C31 -65.1(5) 7_556 .
C31 U1 C32 C31 -99.4(6) 7_556 .
C30 U1 C32 C31 -128.2(8) 7_556 .
I1 U1 C32 C31 -175.1(5) . .
N2 U1 C32 C30 -150.1(5) . 7_556
N1 U1 C32 C30 131.6(5) . 7_556
C30 U1 C32 C30 98.5(5) . 7_556
C31 U1 C32 C30 128.2(8) . 7_556
C32 U1 C32 C30 63.0(5) 7_556 7_556
C31 U1 C32 C30 28.8(5) 7_556 7_556
I1 U1 C32 C30 -47.0(5) . 7_556
N2 U1 C32 U1 146.8(3) . 7_556
N1 U1 C32 U1 68.6(6) . 7_556
C30 U1 C32 U1 35.5(3) . 7_556
C31 U1 C32 U1 65.1(5) . 7_556
C32 U1 C32 U1 0.0 7_556 7_556
C31 U1 C32 U1 -34.2(3) 7_556 7_556
C30 U1 C32 U1 -63.0(5) 7_556 7_556
I1 U1 C32 U1 -110.0(3) . 7_556
C39 C34 C35 C36 0.5(15) . .
C33 C34 C35 C36 -179.0(11) . .
C34 C35 C36 C37 -0.8(17) . .
C35 C36 C37 C38 1.2(17) . .
C36 C37 C38 C39 -1.2(16) . .
C35 C34 C39 C38 -0.5(15) . .
C33 C34 C39 C38 179.0(11) . .
C37 C38 C39 C34 0.9(16) . .
